data_1568647
loop_
_publ_author_name
'Lapointe, S&#xe9;bastien'
'Duari, Prakash'
'Gessner, Viktoria H.'

_publ_section_title
;
 Probing the donor strength of yldiide ligands: synthesis, structure and
 reactivity of rhodium complexes with a PC<sub>ylide</sub>N pincer ligand.
;
_journal_issue 14
_journal_name_full 'Chemical science'
_journal_page_first 3816
_journal_page_last 3825
_journal_paper_doi 10.1039/d2sc06759e
_journal_volume 14
_journal_year 2023
_chemical_formula_sum 'C43 H43 Li N2 O P2'
_chemical_formula_weight 672.67
_space_group_crystal_system triclinic
_space_group_IT_number 2
_space_group_name_Hall '-P 1'
_space_group_name_H-M_alt 'P -1'
_atom_sites_solution_hydrogens geom
_audit_creation_method SHELXL-2018/3
_audit_update_record
;
2022-11-19 deposited with the CCDC.	2023-03-13 downloaded from the CCDC.
;
_cell_angle_alpha 81.2531(7)
_cell_angle_beta 77.8491(7)
_cell_angle_gamma 73.0988(8)
_cell_formula_units_Z 4
_cell_length_a 11.62871(11)
_cell_length_b 14.70630(14)
_cell_length_c 22.76166(16)
_cell_measurement_reflns_used 54395
_cell_measurement_temperature 100(2)
_cell_measurement_theta_max 77.3350
_cell_measurement_theta_min 3.1470
_cell_volume 3623.80(6)
_computing_cell_refinement 'CrysAlisPro 1.171.40.20a (Rigaku OD, 2018)'
_computing_data_collection 'CrysAlisPro 1.171.40.20a (Rigaku OD, 2018)'
_computing_data_reduction 'CrysAlisPro 1.171.40.20a (Rigaku OD, 2018)'
_computing_molecular_graphics 'SHELXLE-2019 (Sheldrick, 2019)'
_computing_structure_refinement 'SHELXL-2018/3 (Sheldrick, 2018)'
_computing_structure_solution 'SHELXT-2018/2 (Sheldrick, 2018)'
_diffrn_ambient_temperature 100(2)
_diffrn_detector 'CCD plate'
_diffrn_detector_type HyPix
_diffrn_measured_fraction_theta_full 1.000
_diffrn_measured_fraction_theta_max 0.982
_diffrn_measurement_device 'four-circle diffractometer'
_diffrn_measurement_device_type 'XtaLAB Synergy, Dualflex, HyPix'
_diffrn_measurement_method '\w scans'
_diffrn_orient_matrix_type 'CrysAlisPro convention (1999,Acta A55,543-557)'
_diffrn_radiation_type CuK\a
_diffrn_radiation_wavelength 1.54184
_diffrn_reflns_av_R_equivalents 0.0581
_diffrn_reflns_av_unetI/netI 0.0237
_diffrn_reflns_Laue_measured_fraction_full 1.000
_diffrn_reflns_Laue_measured_fraction_max 0.982
_diffrn_reflns_limit_h_max 14
_diffrn_reflns_limit_h_min -14
_diffrn_reflns_limit_k_max 18
_diffrn_reflns_limit_k_min -18
_diffrn_reflns_limit_l_max 25
_diffrn_reflns_limit_l_min -28
_diffrn_reflns_number 115730
_diffrn_reflns_point_group_measured_fraction_full 1.000
_diffrn_reflns_point_group_measured_fraction_max 0.982
_diffrn_reflns_theta_full 67.684
_diffrn_reflns_theta_max 77.746
_diffrn_reflns_theta_min 3.156
_diffrn_source 'micro-focus sealed X-ray tube'
_diffrn_source_type 'PhotonJet (Cu) X-ray Source'
_exptl_absorpt_coefficient_mu 1.359
_exptl_absorpt_correction_T_max 1.000
_exptl_absorpt_correction_T_min 0.473
_exptl_absorpt_correction_type gaussian
_exptl_absorpt_process_details
;
CrysAlisPro 1.171.40.20a (Rigaku Oxford Diffraction, 2018)
Numerical absorption correction based on gaussian integration over
			a multifaceted crystal model
Empirical absorption correction using spherical harmonics,
 implemented in SCALE3 ABSPACK scaling algorithm.
;
_exptl_crystal_colour colorless
_exptl_crystal_density_diffrn 1.233
_exptl_crystal_description plate
_exptl_crystal_F_000 1424
_exptl_crystal_size_max 0.281
_exptl_crystal_size_mid 0.172
_exptl_crystal_size_min 0.090
_refine_diff_density_max 1.057
_refine_diff_density_min -0.468
_refine_diff_density_rms 0.058
_refine_ls_extinction_method none
_refine_ls_goodness_of_fit_ref 1.027
_refine_ls_hydrogen_treatment constr
_refine_ls_matrix_type full
_refine_ls_number_parameters 887
_refine_ls_number_reflns 15176
_refine_ls_number_restraints 0
_refine_ls_restrained_S_all 1.027
_refine_ls_R_factor_all 0.0475
_refine_ls_R_factor_gt 0.0444
_refine_ls_shift/su_max 0.001
_refine_ls_shift/su_mean 0.000
_refine_ls_structure_factor_coef Fsqd
_refine_ls_weighting_details 'w=1/[\s^2^(Fo^2^)+(0.0710P)^2^+1.9596P] where P=(Fo^2^+2Fc^2^)/3'
_refine_ls_weighting_scheme calc
_refine_ls_wR_factor_gt 0.1180
_refine_ls_wR_factor_ref 0.1206
_reflns_Friedel_coverage 0.000
_reflns_number_gt 14006
_reflns_number_total 15176
_reflns_threshold_expression 'I > 2\s(I)'
_cod_data_source_file d2sc06759e2.cif
_cod_data_source_block SL-003
_cod_depositor_comments 'Adding full bibliography for 1568644--1568653.cif.'
_cod_database_code 1568647
_shelx_shelxl_version_number 2018/3
_shelx_space_group_comment
;
The symmetry employed for this shelxl refinement is uniquely defined
by the following loop, which should always be used as a source of
symmetry information in preference to the above space-group names.
They are only intended as comments.
;
_shelx_estimated_absorpt_t_min 0.701
_shelx_estimated_absorpt_t_max 0.887

loop_
_space_group_symop_operation_xyz
'x, y, z'
'-x, -y, -z'

loop_
_atom_site_label
_atom_site_type_symbol
_atom_site_fract_x
_atom_site_fract_y
_atom_site_fract_z
_atom_site_U_iso_or_equiv
_atom_site_adp_type
_atom_site_occupancy
_atom_site_site_symmetry_order
_atom_site_calc_flag
_atom_site_refinement_flags_posn
_atom_site_refinement_flags_adp
_atom_site_refinement_flags_occupancy
_atom_site_disorder_assembly
_atom_site_disorder_group
P2 P 0.83243(3) 0.29170(2) 0.54177(2) 0.01780(9) Uani 1 1 d . . . . .
P1 P 0.90809(3) 0.21111(2) 0.66568(2) 0.01810(9) Uani 1 1 d . . . . .
P4 P 0.19345(3) 0.72395(3) 0.96116(2) 0.01886(9) Uani 1 1 d . . . . .
P3 P 0.26044(3) 0.64090(3) 0.83836(2) 0.01881(9) Uani 1 1 d . . . . .
C26 C 0.66509(13) 0.23815(10) 0.50125(7) 0.0202(3) Uani 1 1 d . . . . .
C45 C 0.22102(13) 0.60931(10) 1.00729(6) 0.0202(3) Uani 1 1 d . . . . .
C2 C 0.96798(13) 0.22377(10) 0.49523(6) 0.0205(3) Uani 1 1 d . . . . .
C20 C 0.91066(14) 0.27615(10) 0.72758(6) 0.0212(3) Uani 1 1 d . . . . .
C76 C 0.49493(14) 0.63086(10) 0.78414(7) 0.0213(3) Uani 1 1 d . . . . .
C57 C 0.27556(14) 0.51485(10) 0.86363(6) 0.0204(3) Uani 1 1 d . . . . .
C29 C 0.54655(14) 0.21498(10) 0.40882(7) 0.0222(3) Uani 1 1 d . . . . .
C15 C 1.15730(14) 0.18503(11) 0.62001(7) 0.0231(3) Uani 1 1 d . . . . .
H15 H 1.140507 0.252179 0.620288 0.028 Uiso 1 1 calc R U . . .
C28 C 0.63229(14) 0.26783(10) 0.39686(7) 0.0224(3) Uani 1 1 d . . . . .
H28 H 0.651607 0.296634 0.357092 0.027 Uiso 1 1 calc R U . . .
C58 C 0.17349(14) 0.47897(11) 0.87526(7) 0.0233(3) Uani 1 1 d . . . . .
H58 H 0.098342 0.518263 0.865056 0.028 Uiso 1 1 calc R U . . .
C31 C 0.57758(14) 0.18600(11) 0.51312(7) 0.0224(3) Uani 1 1 d . . . . .
H31 H 0.557224 0.157669 0.552918 0.027 Uiso 1 1 calc R U . . .
C50 C 0.33128(14) 0.57069(11) 1.02863(7) 0.0231(3) Uani 1 1 d . . . . .
H50 H 0.389020 0.607007 1.022662 0.028 Uiso 1 1 calc R U . . .
C27 C 0.69011(14) 0.27941(10) 0.44161(7) 0.0214(3) Uani 1 1 d . . . . .
H27 H 0.747925 0.316019 0.431760 0.026 Uiso 1 1 calc R U . . .
C70 C 0.29870(14) 0.80122(11) 1.05728(7) 0.0230(3) Uani 1 1 d . . . . .
H70 H 0.232375 0.773888 1.072611 0.028 Uiso 1 1 calc R U . . .
C69 C 0.34920(14) 0.80165(10) 0.99533(7) 0.0209(3) Uani 1 1 d . . . . .
C14 C 1.06386(13) 0.14029(10) 0.64169(6) 0.0199(3) Uani 1 1 d . . . . .
C8 C 0.79745(13) 0.41544(10) 0.50796(6) 0.0195(3) Uani 1 1 d . . . . .
C51 C 0.05093(14) 0.79926(11) 0.99845(7) 0.0223(3) Uani 1 1 d . . . . .
C63 C 0.17889(13) 0.66381(11) 0.77481(6) 0.0208(3) Uani 1 1 d . . . . .
C3 C 1.07680(14) 0.25041(11) 0.48565(7) 0.0249(3) Uani 1 1 d . . . . .
H3 H 1.078852 0.305024 0.502548 0.030 Uiso 1 1 calc R U . . .
C81 C 0.50639(14) 0.57179(11) 0.73888(7) 0.0236(3) Uani 1 1 d . . . . .
H81 H 0.439324 0.548839 0.736421 0.028 Uiso 1 1 calc R U . . .
C46 C 0.13757(14) 0.55464(11) 1.01634(7) 0.0229(3) Uani 1 1 d . . . . .
H46 H 0.062695 0.580011 1.001765 0.028 Uiso 1 1 calc R U . . .
C79 C 0.71625(14) 0.57717(11) 0.69971(7) 0.0245(3) Uani 1 1 d . . . . .
C68 C 0.18033(15) 0.59175(11) 0.74073(7) 0.0250(3) Uani 1 1 d . . . . .
H68 H 0.223471 0.527652 0.751034 0.030 Uiso 1 1 calc R U . . .
C1 C 0.85926(13) 0.30157(10) 0.61183(6) 0.0201(3) Uani 1 1 d . . . . .
H1 H 0.839763 0.367991 0.623444 0.024 Uiso 1 1 calc R U . . .
C30 C 0.52004(14) 0.17484(11) 0.46806(7) 0.0225(3) Uani 1 1 d . . . . .
H30 H 0.461296 0.139057 0.477771 0.027 Uiso 1 1 calc R U . . .
C64 C 0.11658(15) 0.75771(11) 0.75790(7) 0.0248(3) Uani 1 1 d . . . . .
H64 H 0.115976 0.807733 0.780007 0.030 Uiso 1 1 calc R U . . .
C62 C 0.38513(15) 0.45647(11) 0.87921(7) 0.0251(3) Uani 1 1 d . . . . .
H62 H 0.455380 0.479961 0.871324 0.030 Uiso 1 1 calc R U . . .
C59 C 0.18075(15) 0.38645(11) 0.90158(7) 0.0264(3) Uani 1 1 d . . . . .
H59 H 0.110998 0.362414 0.908963 0.032 Uiso 1 1 calc R U . . .
C9 C 0.87802(14) 0.45649(11) 0.46598(7) 0.0244(3) Uani 1 1 d . . . . .
H9 H 0.956404 0.418119 0.450233 0.029 Uiso 1 1 calc R U . . .
C74 C 0.44987(14) 0.84007(11) 0.97612(7) 0.0240(3) Uani 1 1 d . . . . .
H74 H 0.487966 0.840001 0.934882 0.029 Uiso 1 1 calc R U . . .
C78 C 0.70665(14) 0.63337(11) 0.74561(7) 0.0247(3) Uani 1 1 d . . . . .
H78 H 0.774826 0.654446 0.748698 0.030 Uiso 1 1 calc R U . . .
C33 C 0.81917(13) 0.06554(11) 0.72438(7) 0.0219(3) Uani 1 1 d . . . . .
C71 C 0.34449(15) 0.84019(11) 1.09633(7) 0.0246(3) Uani 1 1 d . . . . .
H71 H 0.307517 0.839745 1.137738 0.030 Uiso 1 1 calc R U . . .
C7 C 0.96738(15) 0.14123(11) 0.47210(7) 0.0245(3) Uani 1 1 d . . . . .
H7 H 0.894280 0.121685 0.478830 0.029 Uiso 1 1 calc R U . . .
C49 C 0.35662(15) 0.47907(11) 1.05863(7) 0.0261(3) Uani 1 1 d . . . . .
H49 H 0.431558 0.453101 1.073082 0.031 Uiso 1 1 calc R U . . .
C60 C 0.29037(16) 0.32879(11) 0.91720(7) 0.0286(3) Uani 1 1 d . . . . .
H60 H 0.295387 0.265468 0.935322 0.034 Uiso 1 1 calc R U . . .
C34 C 0.75721(14) -0.00010(12) 0.71779(7) 0.0264(3) Uani 1 1 d . . . . .
H34 H 0.716299 0.010417 0.684374 0.032 Uiso 1 1 calc R U . . .
C47 C 0.16301(15) 0.46347(11) 1.04647(7) 0.0260(3) Uani 1 1 d . . . . .
H47 H 0.105420 0.426964 1.052750 0.031 Uiso 1 1 calc R U . . .
C48 C 0.27289(16) 0.42583(11) 1.06741(7) 0.0269(3) Uani 1 1 d . . . . .
H48 H 0.290582 0.363355 1.087803 0.032 Uiso 1 1 calc R U . . .
C77 C 0.59885(14) 0.65901(11) 0.78693(7) 0.0232(3) Uani 1 1 d . . . . .
H77 H 0.595518 0.696702 0.817951 0.028 Uiso 1 1 calc R U . . .
C72 C 0.44238(15) 0.87969(11) 1.07679(7) 0.0251(3) Uani 1 1 d . . . . .
C17 C 1.29862(15) 0.03429(12) 0.59583(7) 0.0281(3) Uani 1 1 d . . . . .
H17 H 1.378548 -0.001799 0.580295 0.034 Uiso 1 1 calc R U . . .
C38 C 0.87805(15) 0.04651(11) 0.77455(7) 0.0263(3) Uani 1 1 d . . . . .
H38 H 0.922641 0.088309 0.780311 0.032 Uiso 1 1 calc R U . . .
C66 C 0.05640(15) 0.70652(12) 0.67628(7) 0.0266(3) Uani 1 1 d . . . . .
H66 H 0.014140 0.720860 0.643138 0.032 Uiso 1 1 calc R U . . .
C16 C 1.27483(15) 0.13213(11) 0.59801(7) 0.0263(3) Uani 1 1 d . . . . .
H16 H 1.338577 0.162734 0.584540 0.032 Uiso 1 1 calc R U . . .
C44 C 0.16467(13) 0.71500(10) 0.89091(6) 0.0207(3) Uani 1 1 d . . . . .
H44 H 0.084276 0.754161 0.880530 0.025 Uiso 1 1 calc R U . . .
C86 C 0.45194(15) 0.92274(12) 0.78386(7) 0.0275(3) Uani 1 1 d . . . . .
H86A H 0.499964 0.867646 0.761081 0.033 Uiso 1 1 calc R U . . .
H86B H 0.500596 0.931414 0.812402 0.033 Uiso 1 1 calc R U . . .
C19 C 1.08936(15) 0.04212(11) 0.63941(7) 0.0253(3) Uani 1 1 d . . . . .
H19 H 1.026445 0.010884 0.653826 0.030 Uiso 1 1 calc R U . . .
C80 C 0.61469(14) 0.54647(11) 0.69761(7) 0.0249(3) Uani 1 1 d . . . . .
H80 H 0.619385 0.507205 0.667212 0.030 Uiso 1 1 calc R U . . .
C65 C 0.05551(15) 0.77880(12) 0.70912(7) 0.0267(3) Uani 1 1 d . . . . .
H65 H 0.013079 0.842881 0.698280 0.032 Uiso 1 1 calc R U . . .
C52 C 0.00247(15) 0.78177(11) 1.05922(7) 0.0269(3) Uani 1 1 d . . . . .
H52 H 0.041214 0.726079 1.082231 0.032 Uiso 1 1 calc R U . . .
C67 C 0.11927(16) 0.61306(12) 0.69201(7) 0.0285(3) Uani 1 1 d . . . . .
H67 H 0.120535 0.563500 0.669341 0.034 Uiso 1 1 calc R U . . .
C10 C 0.84440(16) 0.55352(12) 0.44691(8) 0.0294(3) Uani 1 1 d . . . . .
H10 H 0.899752 0.581177 0.418125 0.035 Uiso 1 1 calc R U . . .
C13 C 0.68127(15) 0.47236(11) 0.52936(7) 0.0257(3) Uani 1 1 d . . . . .
H13 H 0.624546 0.444494 0.556977 0.031 Uiso 1 1 calc R U . . .
C73 C 0.49524(15) 0.87811(11) 1.01568(7) 0.0255(3) Uani 1 1 d . . . . .
H73 H 0.563407 0.903514 1.000966 0.031 Uiso 1 1 calc R U . . .
C36 C 0.81025(15) -0.09726(12) 0.80918(8) 0.0306(4) Uani 1 1 d . . . . .
C61 C 0.39198(16) 0.36392(12) 0.90627(8) 0.0295(3) Uani 1 1 d . . . . .
H61 H 0.466541 0.324824 0.917252 0.035 Uiso 1 1 calc R U . . .
C21 C 1.01456(15) 0.28621(12) 0.74391(8) 0.0288(3) Uani 1 1 d . . . . .
H21 H 1.093044 0.252425 0.724902 0.035 Uiso 1 1 calc R U . . .
C37 C 0.87201(16) -0.03261(12) 0.81589(8) 0.0295(3) Uani 1 1 d . . . . .
H37 H 0.911365 -0.042820 0.849834 0.035 Uiso 1 1 calc R U . . .
C32 C 0.48863(16) 0.20007(12) 0.35887(8) 0.0289(3) Uani 1 1 d . . . . .
H32A H 0.419690 0.255467 0.352533 0.043 Uiso 1 1 calc R U . . .
H32B H 0.459476 0.142542 0.370102 0.043 Uiso 1 1 calc R U . . .
H32C H 0.549107 0.192508 0.321550 0.043 Uiso 1 1 calc R U . . .
C11 C 0.73020(16) 0.60993(11) 0.46985(8) 0.0281(3) Uani 1 1 d . . . . .
H11 H 0.708344 0.676487 0.457605 0.034 Uiso 1 1 calc R U . . .
C18 C 1.20650(16) -0.01062(11) 0.61614(8) 0.0295(3) Uani 1 1 d . . . . .
H18 H 1.222920 -0.077378 0.614270 0.035 Uiso 1 1 calc R U . . .
C12 C 0.64796(15) 0.56948(11) 0.51057(8) 0.0287(3) Uani 1 1 d . . . . .
H12 H 0.569117 0.607895 0.525615 0.034 Uiso 1 1 calc R U . . .
C23 C 0.89027(17) 0.39437(12) 0.81664(7) 0.0315(4) Uani 1 1 d . . . . .
H23 H 0.883552 0.435409 0.846355 0.038 Uiso 1 1 calc R U . . .
C35 C 0.75396(15) -0.07989(12) 0.75866(8) 0.0303(3) Uani 1 1 d . . . . .
H35 H 0.712663 -0.123523 0.752139 0.036 Uiso 1 1 calc R U . . .
C75 C 0.49218(17) 0.92057(13) 1.11974(8) 0.0324(4) Uani 1 1 d . . . . .
H75A H 0.559336 0.871307 1.134793 0.049 Uiso 1 1 calc R U . . .
H75B H 0.427299 0.942366 1.153752 0.049 Uiso 1 1 calc R U . . .
H75C H 0.522277 0.974615 1.098587 0.049 Uiso 1 1 calc R U . . .
C6 C 1.07408(16) 0.08751(12) 0.43913(8) 0.0311(4) Uani 1 1 d . . . . .
H6 H 1.073845 0.030912 0.423906 0.037 Uiso 1 1 calc R U . . .
C82 C 0.83352(15) 0.55017(13) 0.65477(8) 0.0316(4) Uani 1 1 d . . . . .
H82A H 0.874083 0.601646 0.647882 0.047 Uiso 1 1 calc R U . . .
H82B H 0.815061 0.540129 0.616559 0.047 Uiso 1 1 calc R U . . .
H82C H 0.887447 0.491246 0.670728 0.047 Uiso 1 1 calc R U . . .
C56 C -0.00728(17) 0.88205(12) 0.96593(8) 0.0326(4) Uani 1 1 d . . . . .
H56 H 0.025766 0.895713 0.924755 0.039 Uiso 1 1 calc R U . . .
C4 C 1.18231(15) 0.19774(13) 0.45158(8) 0.0318(4) Uani 1 1 d . . . . .
H4 H 1.255391 0.217435 0.444156 0.038 Uiso 1 1 calc R U . . .
C25 C 0.79656(15) 0.32454(13) 0.75746(8) 0.0297(3) Uani 1 1 d . . . . .
H25 H 0.724696 0.317347 0.747337 0.036 Uiso 1 1 calc R U . . .
C24 C 0.78662(17) 0.38304(13) 0.80174(8) 0.0329(4) Uani 1 1 d . . . . .
H24 H 0.708323 0.415303 0.821817 0.039 Uiso 1 1 calc R U . . .
C22 C 1.00420(17) 0.34567(14) 0.78809(8) 0.0345(4) Uani 1 1 d . . . . .
H22 H 1.075694 0.352811 0.798648 0.041 Uiso 1 1 calc R U . . .
C5 C 1.18015(16) 0.11646(14) 0.42858(8) 0.0354(4) Uani 1 1 d . . . . .
H5 H 1.252110 0.080325 0.405361 0.043 Uiso 1 1 calc R U . . .
C85 C 0.42074(17) 1.01273(12) 0.74074(8) 0.0323(4) Uani 1 1 d . . . . .
H85A H 0.468637 1.057165 0.743499 0.039 Uiso 1 1 calc R U . . .
H85B H 0.436623 0.996961 0.698508 0.039 Uiso 1 1 calc R U . . .
C84 C 0.28517(17) 1.05563(12) 0.76231(8) 0.0343(4) Uani 1 1 d . . . . .
H84A H 0.271506 1.099217 0.793735 0.041 Uiso 1 1 calc R U . . .
H84B H 0.244187 1.090837 0.728422 0.041 Uiso 1 1 calc R U . . .
C83 C 0.24053(17) 0.96855(13) 0.78778(9) 0.0360(4) Uani 1 1 d . . . . .
H83A H 0.164153 0.985605 0.817569 0.043 Uiso 1 1 calc R U . . .
H83B H 0.225645 0.937966 0.755280 0.043 Uiso 1 1 calc R U . . .
C54 C -0.16023(16) 0.92655(13) 1.05315(9) 0.0364(4) Uani 1 1 d . . . . .
H54 H -0.232198 0.969406 1.071779 0.044 Uiso 1 1 calc R U . . .
C55 C -0.11306(18) 0.94497(14) 0.99289(9) 0.0392(4) Uani 1 1 d . . . . .
H55 H -0.152691 1.000383 0.969956 0.047 Uiso 1 1 calc R U . . .
C53 C -0.10218(17) 0.84532(13) 1.08633(9) 0.0349(4) Uani 1 1 d . . . . .
H53 H -0.134129 0.833042 1.127837 0.042 Uiso 1 1 calc R U . . .
C42 C 0.35377(17) 0.30343(14) 0.75414(8) 0.0346(4) Uani 1 1 d . . . A 1
H42A H 0.312179 0.356699 0.779483 0.042 Uiso 1 1 calc R U . A 1
H42B H 0.328456 0.245671 0.773556 0.042 Uiso 1 1 calc R U . A 1
C40 C 0.43694(17) 0.35394(15) 0.65398(9) 0.0398(4) Uani 1 1 d . . . A 1
H40A H 0.446693 0.344038 0.610957 0.048 Uiso 1 1 calc R U . A 1
H40B H 0.433854 0.421114 0.656926 0.048 Uiso 1 1 calc R U . A 1
C41 C 0.32437(17) 0.32928(16) 0.69015(9) 0.0400(4) Uani 1 1 d . . . A 1
H41A H 0.310060 0.274506 0.675077 0.048 Uiso 1 1 calc R U . A 1
H41B H 0.251534 0.384447 0.688873 0.048 Uiso 1 1 calc R U . A 1
C39 C 0.80491(19) -0.18365(14) 0.85417(10) 0.0440(5) Uani 1 1 d . . . . .
H39A H 0.861946 -0.240780 0.837289 0.066 Uiso 1 1 calc R U . . .
H39B H 0.721845 -0.191250 0.862716 0.066 Uiso 1 1 calc R U . . .
H39C H 0.827469 -0.174850 0.891636 0.066 Uiso 1 1 calc R U . . .
C43 C 0.49120(17) 0.28516(18) 0.74493(8) 0.0436(5) Uani 1 1 d . . . A 1
H43A H 0.512667 0.334335 0.762493 0.052 Uiso 1 1 calc R U . A 1
H43B H 0.528246 0.221669 0.764714 0.052 Uiso 1 1 calc R U . A 1
Li1 Li 0.6871(2) 0.2239(2) 0.63736(12) 0.0295(6) Uani 1 1 d . . . . .
Li2 Li 0.3352(3) 0.78786(19) 0.86337(12) 0.0265(5) Uani 1 1 d . . . . .
N2 N 0.71978(11) 0.24572(9) 0.54875(6) 0.0214(3) Uani 1 1 d . . . . .
N4 N 0.30679(12) 0.76907(9) 0.95171(6) 0.0218(3) Uani 1 1 d . . . . .
N1 N 0.81566(12) 0.14478(9) 0.68161(6) 0.0219(3) Uani 1 1 d . . . . .
O2 O 0.33774(11) 0.90663(9) 0.81611(6) 0.0353(3) Uani 1 1 d . . . . .
N3 N 0.38885(12) 0.66622(9) 0.82492(6) 0.0222(3) Uani 1 1 d . . . . .
O1 O 0.53463(11) 0.28900(11) 0.68130(6) 0.0424(3) Uani 1 1 d . . . A 1

loop_
_atom_site_aniso_label
_atom_site_aniso_U_11
_atom_site_aniso_U_22
_atom_site_aniso_U_33
_atom_site_aniso_U_23
_atom_site_aniso_U_13
_atom_site_aniso_U_12
P2 0.01896(17) 0.01652(17) 0.01573(17) -0.00334(12) -0.00313(13) -0.00044(13)
P1 0.01943(17) 0.01659(17) 0.01641(17) -0.00369(13) -0.00388(13) -0.00037(13)
P4 0.02017(18) 0.01780(17) 0.01712(17) -0.00462(13) -0.00301(13) -0.00149(13)
P3 0.01998(18) 0.01809(17) 0.01718(17) -0.00466(13) -0.00374(13) -0.00145(13)
C26 0.0201(7) 0.0181(7) 0.0198(7) -0.0047(5) -0.0035(5) 0.0004(5)
C45 0.0228(7) 0.0197(7) 0.0162(6) -0.0059(5) -0.0021(5) -0.0015(5)
C2 0.0218(7) 0.0202(7) 0.0163(6) -0.0038(5) -0.0038(5) 0.0006(5)
C20 0.0268(7) 0.0178(7) 0.0172(7) -0.0028(5) -0.0055(5) -0.0013(6)
C76 0.0221(7) 0.0196(7) 0.0195(7) -0.0023(5) -0.0035(5) -0.0013(5)
C57 0.0250(7) 0.0185(7) 0.0166(6) -0.0061(5) -0.0044(5) -0.0013(6)
C29 0.0223(7) 0.0188(7) 0.0230(7) -0.0070(5) -0.0063(6) 0.0025(5)
C15 0.0249(7) 0.0181(7) 0.0235(7) -0.0014(5) -0.0050(6) -0.0011(6)
C28 0.0251(7) 0.0195(7) 0.0194(7) -0.0036(5) -0.0042(6) 0.0001(6)
C58 0.0250(7) 0.0224(7) 0.0209(7) -0.0063(6) -0.0037(6) -0.0020(6)
C31 0.0220(7) 0.0214(7) 0.0207(7) -0.0036(5) -0.0016(5) -0.0017(6)
C50 0.0228(7) 0.0234(7) 0.0220(7) -0.0061(6) -0.0039(6) -0.0025(6)
C27 0.0222(7) 0.0204(7) 0.0205(7) -0.0040(5) -0.0028(5) -0.0035(6)
C70 0.0223(7) 0.0225(7) 0.0225(7) -0.0044(6) -0.0030(6) -0.0030(6)
C69 0.0236(7) 0.0167(6) 0.0213(7) -0.0048(5) -0.0059(6) -0.0008(5)
C14 0.0218(7) 0.0188(7) 0.0169(6) -0.0039(5) -0.0049(5) 0.0001(5)
C8 0.0228(7) 0.0177(7) 0.0171(6) -0.0031(5) -0.0062(5) -0.0013(5)
C51 0.0229(7) 0.0202(7) 0.0234(7) -0.0079(6) -0.0039(6) -0.0022(6)
C63 0.0209(7) 0.0227(7) 0.0178(7) -0.0038(5) -0.0024(5) -0.0041(6)
C3 0.0230(7) 0.0263(8) 0.0240(7) -0.0081(6) -0.0052(6) -0.0007(6)
C81 0.0229(7) 0.0230(7) 0.0247(7) -0.0059(6) -0.0034(6) -0.0047(6)
C46 0.0240(7) 0.0242(7) 0.0198(7) -0.0061(6) -0.0043(6) -0.0028(6)
C79 0.0219(7) 0.0206(7) 0.0272(8) -0.0041(6) -0.0014(6) -0.0011(6)
C68 0.0290(8) 0.0233(7) 0.0216(7) -0.0049(6) -0.0059(6) -0.0031(6)
C1 0.0234(7) 0.0171(6) 0.0182(7) -0.0051(5) -0.0043(5) -0.0006(5)
C30 0.0199(7) 0.0201(7) 0.0262(7) -0.0057(6) -0.0040(6) -0.0018(5)
C64 0.0285(8) 0.0238(7) 0.0208(7) -0.0044(6) -0.0047(6) -0.0039(6)
C62 0.0252(7) 0.0241(7) 0.0255(8) -0.0071(6) -0.0067(6) -0.0019(6)
C59 0.0311(8) 0.0245(8) 0.0232(7) -0.0068(6) -0.0012(6) -0.0073(6)
C9 0.0238(7) 0.0217(7) 0.0244(7) -0.0032(6) -0.0022(6) -0.0019(6)
C74 0.0276(8) 0.0226(7) 0.0209(7) -0.0035(6) -0.0032(6) -0.0057(6)
C78 0.0207(7) 0.0231(7) 0.0292(8) -0.0033(6) -0.0052(6) -0.0034(6)
C33 0.0205(7) 0.0209(7) 0.0206(7) -0.0030(5) -0.0009(5) -0.0013(6)
C71 0.0278(8) 0.0224(7) 0.0209(7) -0.0068(6) -0.0048(6) 0.0001(6)
C7 0.0271(8) 0.0208(7) 0.0237(7) -0.0050(6) -0.0067(6) -0.0004(6)
C49 0.0280(8) 0.0245(7) 0.0236(7) -0.0049(6) -0.0084(6) 0.0001(6)
C60 0.0408(9) 0.0192(7) 0.0240(8) -0.0034(6) -0.0068(7) -0.0038(7)
C34 0.0235(7) 0.0263(8) 0.0282(8) -0.0046(6) -0.0040(6) -0.0040(6)
C47 0.0311(8) 0.0246(8) 0.0235(7) -0.0058(6) -0.0034(6) -0.0083(6)
C48 0.0366(9) 0.0199(7) 0.0223(7) -0.0022(6) -0.0075(6) -0.0028(6)
C77 0.0252(7) 0.0213(7) 0.0230(7) -0.0054(6) -0.0064(6) -0.0027(6)
C72 0.0314(8) 0.0177(7) 0.0267(8) -0.0055(6) -0.0110(6) -0.0014(6)
C17 0.0243(8) 0.0265(8) 0.0270(8) -0.0067(6) -0.0025(6) 0.0038(6)
C38 0.0283(8) 0.0242(7) 0.0260(8) -0.0029(6) -0.0060(6) -0.0052(6)
C66 0.0267(8) 0.0334(8) 0.0196(7) -0.0005(6) -0.0076(6) -0.0066(6)
C16 0.0227(7) 0.0250(8) 0.0269(8) -0.0003(6) -0.0022(6) -0.0025(6)
C44 0.0215(7) 0.0203(7) 0.0189(7) -0.0046(5) -0.0047(5) -0.0010(5)
C86 0.0302(8) 0.0253(8) 0.0270(8) -0.0053(6) -0.0063(6) -0.0048(6)
C19 0.0246(7) 0.0212(7) 0.0294(8) -0.0067(6) -0.0053(6) -0.0025(6)
C80 0.0267(8) 0.0221(7) 0.0249(7) -0.0082(6) -0.0022(6) -0.0036(6)
C65 0.0272(8) 0.0247(8) 0.0244(8) 0.0002(6) -0.0060(6) -0.0014(6)
C52 0.0283(8) 0.0224(7) 0.0268(8) -0.0053(6) 0.0011(6) -0.0044(6)
C67 0.0352(9) 0.0293(8) 0.0234(8) -0.0068(6) -0.0083(6) -0.0079(7)
C10 0.0330(9) 0.0230(8) 0.0288(8) -0.0002(6) -0.0014(7) -0.0065(7)
C13 0.0242(7) 0.0229(7) 0.0254(8) -0.0027(6) -0.0014(6) -0.0008(6)
C73 0.0292(8) 0.0209(7) 0.0279(8) -0.0020(6) -0.0074(6) -0.0074(6)
C36 0.0270(8) 0.0251(8) 0.0325(9) 0.0035(7) -0.0002(7) -0.0028(6)
C61 0.0328(8) 0.0235(8) 0.0296(8) -0.0043(6) -0.0111(7) 0.0012(6)
C21 0.0266(8) 0.0320(8) 0.0273(8) -0.0124(7) -0.0077(6) 0.0001(6)
C37 0.0310(8) 0.0285(8) 0.0249(8) 0.0007(6) -0.0056(6) -0.0030(7)
C32 0.0316(8) 0.0286(8) 0.0286(8) -0.0064(6) -0.0106(7) -0.0056(7)
C11 0.0331(8) 0.0174(7) 0.0312(8) -0.0004(6) -0.0098(7) -0.0007(6)
C18 0.0306(8) 0.0196(7) 0.0353(9) -0.0102(6) -0.0067(7) 0.0021(6)
C12 0.0259(8) 0.0217(8) 0.0322(8) -0.0052(6) -0.0047(6) 0.0041(6)
C23 0.0432(10) 0.0278(8) 0.0213(8) -0.0097(6) -0.0081(7) -0.0006(7)
C35 0.0251(8) 0.0241(8) 0.0403(9) -0.0028(7) -0.0024(7) -0.0069(6)
C75 0.0409(9) 0.0307(9) 0.0304(9) -0.0086(7) -0.0113(7) -0.0107(7)
C6 0.0345(9) 0.0263(8) 0.0301(8) -0.0135(7) -0.0087(7) 0.0033(7)
C82 0.0262(8) 0.0303(8) 0.0363(9) -0.0120(7) 0.0036(7) -0.0065(7)
C56 0.0374(9) 0.0282(8) 0.0250(8) -0.0066(6) -0.0067(7) 0.0053(7)
C4 0.0214(8) 0.0408(10) 0.0304(8) -0.0120(7) -0.0036(6) -0.0002(7)
C25 0.0270(8) 0.0336(9) 0.0270(8) -0.0108(7) -0.0033(6) -0.0029(7)
C24 0.0335(9) 0.0342(9) 0.0257(8) -0.0134(7) -0.0026(7) 0.0027(7)
C22 0.0354(9) 0.0398(10) 0.0313(9) -0.0142(7) -0.0117(7) -0.0049(8)
C5 0.0264(8) 0.0409(10) 0.0327(9) -0.0184(8) -0.0036(7) 0.0071(7)
C85 0.0358(9) 0.0279(8) 0.0287(8) -0.0013(7) -0.0021(7) -0.0048(7)
C84 0.0374(9) 0.0254(8) 0.0316(9) 0.0001(7) -0.0012(7) 0.0001(7)
C83 0.0318(9) 0.0355(9) 0.0393(10) 0.0038(8) -0.0112(7) -0.0071(7)
C54 0.0274(8) 0.0304(9) 0.0462(11) -0.0176(8) -0.0002(7) 0.0027(7)
C55 0.0398(10) 0.0306(9) 0.0386(10) -0.0105(8) -0.0121(8) 0.0114(8)
C53 0.0335(9) 0.0312(9) 0.0339(9) -0.0103(7) 0.0080(7) -0.0054(7)
C42 0.0324(9) 0.0363(9) 0.0330(9) -0.0083(7) 0.0005(7) -0.0076(7)
C40 0.0320(9) 0.0480(11) 0.0335(9) 0.0015(8) -0.0094(7) -0.0019(8)
C41 0.0316(9) 0.0483(11) 0.0392(10) -0.0127(8) -0.0068(8) -0.0044(8)
C39 0.0409(10) 0.0353(10) 0.0492(12) 0.0145(9) -0.0061(9) -0.0109(8)
C43 0.0316(9) 0.0702(14) 0.0222(8) -0.0043(8) -0.0005(7) -0.0061(9)
Li1 0.0205(13) 0.0401(16) 0.0220(13) -0.0010(11) -0.0027(10) -0.0006(11)
Li2 0.0333(14) 0.0227(13) 0.0231(13) -0.0044(10) -0.0037(11) -0.0066(11)
N2 0.0219(6) 0.0224(6) 0.0181(6) -0.0032(5) -0.0038(5) -0.0026(5)
N4 0.0252(6) 0.0218(6) 0.0185(6) -0.0057(5) -0.0038(5) -0.0046(5)
N1 0.0226(6) 0.0215(6) 0.0196(6) -0.0016(5) -0.0050(5) -0.0023(5)
O2 0.0325(6) 0.0294(6) 0.0397(7) 0.0088(5) -0.0075(5) -0.0068(5)
N3 0.0223(6) 0.0228(6) 0.0212(6) -0.0071(5) -0.0030(5) -0.0036(5)
O1 0.0262(6) 0.0633(9) 0.0251(6) -0.0015(6) -0.0024(5) 0.0043(6)

loop_
_atom_type_symbol
_atom_type_description
_atom_type_scat_dispersion_real
_atom_type_scat_dispersion_imag
_atom_type_scat_source
C C 0.0181 0.0091 'International Tables Vol C Tables 4.2.6.8 and 6.1.1.4'
H H 0.0000 0.0000 'International Tables Vol C Tables 4.2.6.8 and 6.1.1.4'
Li Li 0.0008 0.0003 'International Tables Vol C Tables 4.2.6.8 and 6.1.1.4'
N N 0.0311 0.0180 'International Tables Vol C Tables 4.2.6.8 and 6.1.1.4'
O O 0.0492 0.0322 'International Tables Vol C Tables 4.2.6.8 and 6.1.1.4'
P P 0.2955 0.4335 'International Tables Vol C Tables 4.2.6.8 and 6.1.1.4'

loop_
_geom_angle_atom_site_label_1
_geom_angle_atom_site_label_2
_geom_angle_atom_site_label_3
_geom_angle
_geom_angle_site_symmetry_1
_geom_angle_site_symmetry_3
_geom_angle_publ_flag
N2 P2 C1 110.24(7) . . ?
N2 P2 C2 111.16(7) . . ?
C1 P2 C2 111.98(7) . . ?
N2 P2 C8 112.17(7) . . ?
C1 P2 C8 102.93(7) . . ?
C2 P2 C8 108.09(7) . . ?
N2 P2 Li1 45.87(8) . . ?
C1 P2 Li1 64.41(8) . . ?
C2 P2 Li1 127.61(8) . . ?
C8 P2 Li1 123.96(8) . . ?
N1 P1 C1 108.98(7) . . ?
N1 P1 C14 110.65(7) . . ?
C1 P1 C14 112.34(7) . . ?
N1 P1 C20 114.87(7) . . ?
C1 P1 C20 102.63(7) . . ?
C14 P1 C20 107.20(7) . . ?
N1 P1 Li1 45.45(8) . . ?
C1 P1 Li1 64.05(8) . . ?
C14 P1 Li1 134.53(8) . . ?
C20 P1 Li1 117.95(8) . . ?
N4 P4 C44 108.58(7) . . ?
N4 P4 C51 113.56(7) . . ?
C44 P4 C51 104.32(7) . . ?
N4 P4 C45 111.40(7) . . ?
C44 P4 C45 112.39(7) . . ?
C51 P4 C45 106.44(7) . . ?
N4 P4 Li2 45.96(7) . . ?
C44 P4 Li2 62.63(8) . . ?
C51 P4 Li2 123.11(8) . . ?
C45 P4 Li2 130.18(8) . . ?
N3 P3 C44 106.94(7) . . ?
N3 P3 C57 112.17(7) . . ?
C44 P3 C57 112.45(7) . . ?
N3 P3 C63 116.28(7) . . ?
C44 P3 C63 104.55(7) . . ?
C57 P3 C63 104.33(7) . . ?
N3 P3 Li2 46.23(8) . . ?
C44 P3 Li2 61.93(8) . . ?
C57 P3 Li2 138.62(8) . . ?
C63 P3 Li2 116.88(8) . . ?
N2 C26 C31 118.36(13) . . ?
N2 C26 C27 125.14(14) . . ?
C31 C26 C27 116.50(13) . . ?
C46 C45 C50 119.02(14) . . ?
C46 C45 P4 120.12(11) . . ?
C50 C45 P4 120.52(12) . . ?
C3 C2 C7 119.09(14) . . ?
C3 C2 P2 119.80(11) . . ?
C7 C2 P2 120.97(12) . . ?
C21 C20 C25 118.58(14) . . ?
C21 C20 P1 125.77(12) . . ?
C25 C20 P1 115.49(12) . . ?
N3 C76 C77 117.37(13) . . ?
N3 C76 C81 125.90(14) . . ?
C77 C76 C81 116.69(14) . . ?
C58 C57 C62 119.04(14) . . ?
C58 C57 P3 120.19(11) . . ?
C62 C57 P3 120.22(12) . . ?
C28 C29 C30 117.18(13) . . ?
C28 C29 C32 120.67(14) . . ?
C30 C29 C32 122.12(14) . . ?
C16 C15 C14 120.56(14) . . ?
C16 C15 H15 119.7 . . ?
C14 C15 H15 119.7 . . ?
C27 C28 C29 121.64(14) . . ?
C27 C28 H28 119.2 . . ?
C29 C28 H28 119.2 . . ?
C59 C58 C57 120.59(14) . . ?
C59 C58 H58 119.7 . . ?
C57 C58 H58 119.7 . . ?
C30 C31 C26 121.59(14) . . ?
C30 C31 H31 119.2 . . ?
C26 C31 H31 119.2 . . ?
C49 C50 C45 120.16(15) . . ?
C49 C50 H50 119.9 . . ?
C45 C50 H50 119.9 . . ?
C28 C27 C26 121.53(14) . . ?
C28 C27 H27 119.2 . . ?
C26 C27 H27 119.2 . . ?
C71 C70 C69 120.99(14) . . ?
C71 C70 H70 119.5 . . ?
C69 C70 H70 119.5 . . ?
N4 C69 C74 117.68(13) . . ?
N4 C69 C70 125.82(14) . . ?
C74 C69 C70 116.49(14) . . ?
C19 C14 C15 118.93(14) . . ?
C19 C14 P1 120.60(12) . . ?
C15 C14 P1 120.20(11) . . ?
C9 C8 C13 119.09(14) . . ?
C9 C8 P2 125.39(11) . . ?
C13 C8 P2 115.45(11) . . ?
C52 C51 C56 118.51(14) . . ?
C52 C51 P4 122.94(12) . . ?
C56 C51 P4 118.36(12) . . ?
C64 C63 C68 118.41(14) . . ?
C64 C63 P3 118.78(11) . . ?
C68 C63 P3 122.76(11) . . ?
C4 C3 C2 120.63(15) . . ?
C4 C3 H3 119.7 . . ?
C2 C3 H3 119.7 . . ?
C80 C81 C76 120.97(14) . . ?
C80 C81 H81 119.5 . . ?
C76 C81 H81 119.5 . . ?
C47 C46 C45 120.62(14) . . ?
C47 C46 H46 119.7 . . ?
C45 C46 H46 119.7 . . ?
C80 C79 C78 117.47(14) . . ?
C80 C79 C82 121.85(14) . . ?
C78 C79 C82 120.68(15) . . ?
C67 C68 C63 120.63(15) . . ?
C67 C68 H68 119.7 . . ?
C63 C68 H68 119.7 . . ?
P1 C1 P2 127.89(9) . . ?
P1 C1 Li1 77.91(8) . . ?
P2 C1 Li1 77.30(8) . . ?
P1 C1 H1 116.0 . . ?
P2 C1 H1 116.0 . . ?
Li1 C1 H1 116.0 . . ?
C31 C30 C29 121.54(14) . . ?
C31 C30 H30 119.2 . . ?
C29 C30 H30 119.2 . . ?
C65 C64 C63 120.82(15) . . ?
C65 C64 H64 119.6 . . ?
C63 C64 H64 119.6 . . ?
C61 C62 C57 120.33(15) . . ?
C61 C62 H62 119.8 . . ?
C57 C62 H62 119.8 . . ?
C58 C59 C60 119.98(15) . . ?
C58 C59 H59 120.0 . . ?
C60 C59 H59 120.0 . . ?
C8 C9 C10 120.30(14) . . ?
C8 C9 H9 119.9 . . ?
C10 C9 H9 119.9 . . ?
C73 C74 C69 121.90(14) . . ?
C73 C74 H74 119.1 . . ?
C69 C74 H74 119.1 . . ?
C77 C78 C79 121.05(14) . . ?
C77 C78 H78 119.5 . . ?
C79 C78 H78 119.5 . . ?
N1 C33 C34 117.90(14) . . ?
N1 C33 C38 125.42(14) . . ?
C34 C33 C38 116.67(14) . . ?
C72 C71 C70 122.14(14) . . ?
C72 C71 H71 118.9 . . ?
C70 C71 H71 118.9 . . ?
C6 C7 C2 120.01(15) . . ?
C6 C7 H7 120.0 . . ?
C2 C7 H7 120.0 . . ?
C48 C49 C50 120.17(15) . . ?
C48 C49 H49 119.9 . . ?
C50 C49 H49 119.9 . . ?
C61 C60 C59 119.90(15) . . ?
C61 C60 H60 120.1 . . ?
C59 C60 H60 120.1 . . ?
C35 C34 C33 121.88(15) . . ?
C35 C34 H34 119.1 . . ?
C33 C34 H34 119.1 . . ?
C46 C47 C48 119.83(15) . . ?
C46 C47 H47 120.1 . . ?
C48 C47 H47 120.1 . . ?
C49 C48 C47 120.20(15) . . ?
C49 C48 H48 119.9 . . ?
C47 C48 H48 119.9 . . ?
C78 C77 C76 121.95(14) . . ?
C78 C77 H77 119.0 . . ?
C76 C77 H77 119.0 . . ?
C71 C72 C73 117.28(14) . . ?
C71 C72 C75 121.62(15) . . ?
C73 C72 C75 121.08(15) . . ?
C18 C17 C16 120.26(15) . . ?
C18 C17 H17 119.9 . . ?
C16 C17 H17 119.9 . . ?
C37 C38 C33 120.93(15) . . ?
C37 C38 H38 119.5 . . ?
C33 C38 H38 119.5 . . ?
C65 C66 C67 119.76(14) . . ?
C65 C66 H66 120.1 . . ?
C67 C66 H66 120.1 . . ?
C17 C16 C15 119.75(15) . . ?
C17 C16 H16 120.1 . . ?
C15 C16 H16 120.1 . . ?
P3 C44 P4 125.64(9) . . ?
P3 C44 Li2 79.48(8) . . ?
P4 C44 Li2 78.38(8) . . ?
P3 C44 H44 117.2 . . ?
P4 C44 H44 117.2 . . ?
Li2 C44 H44 117.2 . . ?
O2 C86 C85 106.84(13) . . ?
O2 C86 H86A 110.4 . . ?
C85 C86 H86A 110.4 . . ?
O2 C86 H86B 110.4 . . ?
C85 C86 H86B 110.4 . . ?
H86A C86 H86B 108.6 . . ?
C14 C19 C18 120.52(15) . . ?
C14 C19 H19 119.7 . . ?
C18 C19 H19 119.7 . . ?
C79 C80 C81 121.81(14) . . ?
C79 C80 H80 119.1 . . ?
C81 C80 H80 119.1 . . ?
C66 C65 C64 120.12(15) . . ?
C66 C65 H65 119.9 . . ?
C64 C65 H65 119.9 . . ?
C53 C52 C51 120.42(16) . . ?
C53 C52 H52 119.8 . . ?
C51 C52 H52 119.8 . . ?
C66 C67 C68 120.26(15) . . ?
C66 C67 H67 119.9 . . ?
C68 C67 H67 119.9 . . ?
C11 C10 C9 120.10(15) . . ?
C11 C10 H10 119.9 . . ?
C9 C10 H10 119.9 . . ?
C12 C13 C8 120.57(15) . . ?
C12 C13 H13 119.7 . . ?
C8 C13 H13 119.7 . . ?
C74 C73 C72 121.16(15) . . ?
C74 C73 H73 119.4 . . ?
C72 C73 H73 119.4 . . ?
C37 C36 C35 117.19(15) . . ?
C37 C36 C39 121.77(17) . . ?
C35 C36 C39 121.04(17) . . ?
C60 C61 C62 120.15(15) . . ?
C60 C61 H61 119.9 . . ?
C62 C61 H61 119.9 . . ?
C20 C21 C22 120.31(15) . . ?
C20 C21 H21 119.8 . . ?
C22 C21 H21 119.8 . . ?
C38 C37 C36 122.11(16) . . ?
C38 C37 H37 118.9 . . ?
C36 C37 H37 118.9 . . ?
C29 C32 H32A 109.5 . . ?
C29 C32 H32B 109.5 . . ?
H32A C32 H32B 109.5 . . ?
C29 C32 H32C 109.5 . . ?
H32A C32 H32C 109.5 . . ?
H32B C32 H32C 109.5 . . ?
C12 C11 C10 120.16(15) . . ?
C12 C11 H11 119.9 . . ?
C10 C11 H11 119.9 . . ?
C17 C18 C19 119.94(15) . . ?
C17 C18 H18 120.0 . . ?
C19 C18 H18 120.0 . . ?
C11 C12 C13 119.73(15) . . ?
C11 C12 H12 120.1 . . ?
C13 C12 H12 120.1 . . ?
C24 C23 C22 119.72(15) . . ?
C24 C23 H23 120.1 . . ?
C22 C23 H23 120.1 . . ?
C34 C35 C36 121.19(16) . . ?
C34 C35 H35 119.4 . . ?
C36 C35 H35 119.4 . . ?
C72 C75 H75A 109.5 . . ?
C72 C75 H75B 109.5 . . ?
H75A C75 H75B 109.5 . . ?
C72 C75 H75C 109.5 . . ?
H75A C75 H75C 109.5 . . ?
H75B C75 H75C 109.5 . . ?
C5 C6 C7 120.13(15) . . ?
C5 C6 H6 119.9 . . ?
C7 C6 H6 119.9 . . ?
C79 C82 H82A 109.5 . . ?
C79 C82 H82B 109.5 . . ?
H82A C82 H82B 109.5 . . ?
C79 C82 H82C 109.5 . . ?
H82A C82 H82C 109.5 . . ?
H82B C82 H82C 109.5 . . ?
C55 C56 C51 121.03(17) . . ?
C55 C56 H56 119.5 . . ?
C51 C56 H56 119.5 . . ?
C5 C4 C3 119.61(16) . . ?
C5 C4 H4 120.2 . . ?
C3 C4 H4 120.2 . . ?
C24 C25 C20 120.92(16) . . ?
C24 C25 H25 119.5 . . ?
C20 C25 H25 119.5 . . ?
C23 C24 C25 120.07(16) . . ?
C23 C24 H24 120.0 . . ?
C25 C24 H24 120.0 . . ?
C23 C22 C21 120.36(16) . . ?
C23 C22 H22 119.8 . . ?
C21 C22 H22 119.8 . . ?
C6 C5 C4 120.48(15) . . ?
C6 C5 H5 119.8 . . ?
C4 C5 H5 119.8 . . ?
C84 C85 C86 103.59(14) . . ?
C84 C85 H85A 111.0 . . ?
C86 C85 H85A 111.0 . . ?
C84 C85 H85B 111.0 . . ?
C86 C85 H85B 111.0 . . ?
H85A C85 H85B 109.0 . . ?
C83 C84 C85 102.59(14) . . ?
C83 C84 H84A 111.2 . . ?
C85 C84 H84A 111.2 . . ?
C83 C84 H84B 111.2 . . ?
C85 C84 H84B 111.2 . . ?
H84A C84 H84B 109.2 . . ?
O2 C83 C84 104.22(14) . . ?
O2 C83 H83A 110.9 . . ?
C84 C83 H83A 110.9 . . ?
O2 C83 H83B 110.9 . . ?
C84 C83 H83B 110.9 . . ?
H83A C83 H83B 108.9 . . ?
C55 C54 C53 119.82(16) . . ?
C55 C54 H54 120.1 . . ?
C53 C54 H54 120.1 . . ?
C54 C55 C56 119.79(17) . . ?
C54 C55 H55 120.1 . . ?
C56 C55 H55 120.1 . . ?
C54 C53 C52 120.41(17) . . ?
C54 C53 H53 119.8 . . ?
C52 C53 H53 119.8 . . ?
C43 C42 C41 104.15(15) . . ?
C43 C42 H42A 110.9 . . ?
C41 C42 H42A 110.9 . . ?
C43 C42 H42B 110.9 . . ?
C41 C42 H42B 110.9 . . ?
H42A C42 H42B 108.9 . . ?
O1 C40 C41 103.73(15) . . ?
O1 C40 H40A 111.0 . . ?
C41 C40 H40A 111.0 . . ?
O1 C40 H40B 111.0 . . ?
C41 C40 H40B 111.0 . . ?
H40A C40 H40B 109.0 . . ?
C40 C41 C42 103.26(15) . . ?
C40 C41 H41A 111.1 . . ?
C42 C41 H41A 111.1 . . ?
C40 C41 H41B 111.1 . . ?
C42 C41 H41B 111.1 . . ?
H41A C41 H41B 109.1 . . ?
C36 C39 H39A 109.5 . . ?
C36 C39 H39B 109.5 . . ?
H39A C39 H39B 109.5 . . ?
C36 C39 H39C 109.5 . . ?
H39A C39 H39C 109.5 . . ?
H39B C39 H39C 109.5 . . ?
O1 C43 C42 106.93(15) . . ?
O1 C43 H43A 110.3 . . ?
C42 C43 H43A 110.3 . . ?
O1 C43 H43B 110.3 . . ?
C42 C43 H43B 110.3 . . ?
H43A C43 H43B 108.6 . . ?
O1 Li1 N2 119.76(15) . . ?
O1 Li1 N1 119.34(15) . . ?
N2 Li1 N1 120.66(15) . . ?
O1 Li1 C1 119.42(16) . . ?
N2 Li1 C1 74.27(10) . . ?
N1 Li1 C1 73.29(10) . . ?
O1 Li1 P2 129.19(15) . . ?
N2 Li1 P2 36.00(6) . . ?
N1 Li1 P2 98.09(11) . . ?
C1 Li1 P2 38.29(5) . . ?
O1 Li1 P1 124.19(14) . . ?
N2 Li1 P1 102.00(11) . . ?
N1 Li1 P1 35.54(6) . . ?
C1 Li1 P1 38.04(5) . . ?
P2 Li1 P1 69.27(7) . . ?
O2 Li2 N4 125.22(15) . . ?
O2 Li2 N3 120.87(15) . . ?
N4 Li2 N3 113.23(14) . . ?
O2 Li2 C44 127.21(15) . . ?
N4 Li2 C44 75.04(10) . . ?
N3 Li2 C44 73.43(10) . . ?
O2 Li2 P4 137.45(14) . . ?
N4 Li2 P4 36.06(6) . . ?
N3 Li2 P4 95.28(11) . . ?
C44 Li2 P4 38.99(5) . . ?
O2 Li2 P3 128.65(13) . . ?
N4 Li2 P3 100.25(11) . . ?
N3 Li2 P3 35.52(6) . . ?
C44 Li2 P3 38.60(5) . . ?
P4 Li2 P3 69.21(7) . . ?
C26 N2 P2 124.95(11) . . ?
C26 N2 Li1 136.59(13) . . ?
P2 N2 Li1 98.13(11) . . ?
C69 N4 P4 127.79(11) . . ?
C69 N4 Li2 132.93(13) . . ?
P4 N4 Li2 97.98(10) . . ?
C33 N1 P1 127.74(11) . . ?
C33 N1 Li1 132.08(14) . . ?
P1 N1 Li1 99.01(11) . . ?
C83 O2 C86 108.90(13) . . ?
C83 O2 Li2 126.16(14) . . ?
C86 O2 Li2 120.06(13) . . ?
C76 N3 P3 130.22(11) . . ?
C76 N3 Li2 129.11(13) . . ?
P3 N3 Li2 98.26(10) . . ?
C43 O1 C40 105.99(14) . . ?
C43 O1 Li1 129.67(14) . . ?
C40 O1 Li1 124.34(14) . . ?

loop_
_geom_bond_atom_site_label_1
_geom_bond_atom_site_label_2
_geom_bond_distance
_geom_bond_site_symmetry_2
_geom_bond_publ_flag
P2 N2 1.6104(13) . ?
P2 C1 1.7226(14) . ?
P2 C2 1.8189(15) . ?
P2 C8 1.8288(15) . ?
P2 Li1 2.712(3) . ?
P1 N1 1.6050(13) . ?
P1 C1 1.7183(15) . ?
P1 C14 1.8232(15) . ?
P1 C20 1.8289(15) . ?
P1 Li1 2.727(3) . ?
P4 N4 1.6030(13) . ?
P4 C44 1.7324(15) . ?
P4 C51 1.8221(15) . ?
P4 C45 1.8266(15) . ?
P4 Li2 2.697(3) . ?
P3 N3 1.5995(13) . ?
P3 C44 1.7289(15) . ?
P3 C57 1.8240(15) . ?
P3 C63 1.8298(15) . ?
P3 Li2 2.725(3) . ?
C26 N2 1.3975(19) . ?
C26 C31 1.404(2) . ?
C26 C27 1.408(2) . ?
C45 C46 1.396(2) . ?
C45 C50 1.399(2) . ?
C2 C3 1.396(2) . ?
C2 C7 1.397(2) . ?
C20 C21 1.389(2) . ?
C20 C25 1.396(2) . ?
C76 N3 1.3948(19) . ?
C76 C77 1.402(2) . ?
C76 C81 1.407(2) . ?
C57 C58 1.395(2) . ?
C57 C62 1.396(2) . ?
C29 C28 1.394(2) . ?
C29 C30 1.396(2) . ?
C29 C32 1.510(2) . ?
C15 C16 1.391(2) . ?
C15 C14 1.396(2) . ?
C15 H15 0.9500 . ?
C28 C27 1.388(2) . ?
C28 H28 0.9500 . ?
C58 C59 1.387(2) . ?
C58 H58 0.9500 . ?
C31 C30 1.390(2) . ?
C31 H31 0.9500 . ?
C50 C49 1.394(2) . ?
C50 H50 0.9500 . ?
C27 H27 0.9500 . ?
C70 C71 1.391(2) . ?
C70 C69 1.409(2) . ?
C70 H70 0.9500 . ?
C69 N4 1.3953(19) . ?
C69 C74 1.405(2) . ?
C14 C19 1.394(2) . ?
C8 C9 1.390(2) . ?
C8 C13 1.397(2) . ?
C51 C52 1.395(2) . ?
C51 C56 1.395(2) . ?
C63 C64 1.398(2) . ?
C63 C68 1.400(2) . ?
C3 C4 1.391(2) . ?
C3 H3 0.9500 . ?
C81 C80 1.394(2) . ?
C81 H81 0.9500 . ?
C46 C47 1.389(2) . ?
C46 H46 0.9500 . ?
C79 C80 1.393(2) . ?
C79 C78 1.395(2) . ?
C79 C82 1.512(2) . ?
C68 C67 1.389(2) . ?
C68 H68 0.9500 . ?
C1 Li1 2.508(3) . ?
C1 H1 1.0000 . ?
C30 H30 0.9500 . ?
C64 C65 1.390(2) . ?
C64 H64 0.9500 . ?
C62 C61 1.393(2) . ?
C62 H62 0.9500 . ?
C59 C60 1.393(2) . ?
C59 H59 0.9500 . ?
C9 C10 1.392(2) . ?
C9 H9 0.9500 . ?
C74 C73 1.388(2) . ?
C74 H74 0.9500 . ?
C78 C77 1.391(2) . ?
C78 H78 0.9500 . ?
C33 N1 1.3970(19) . ?
C33 C34 1.403(2) . ?
C33 C38 1.404(2) . ?
C71 C72 1.387(2) . ?
C71 H71 0.9500 . ?
C7 C6 1.395(2) . ?
C7 H7 0.9500 . ?
C49 C48 1.384(2) . ?
C49 H49 0.9500 . ?
C60 C61 1.385(3) . ?
C60 H60 0.9500 . ?
C34 C35 1.387(2) . ?
C34 H34 0.9500 . ?
C47 C48 1.390(2) . ?
C47 H47 0.9500 . ?
C48 H48 0.9500 . ?
C77 H77 0.9500 . ?
C72 C73 1.398(2) . ?
C72 C75 1.507(2) . ?
C17 C18 1.381(2) . ?
C17 C16 1.391(2) . ?
C17 H17 0.9500 . ?
C38 C37 1.390(2) . ?
C38 H38 0.9500 . ?
C66 C65 1.386(2) . ?
C66 C67 1.389(2) . ?
C66 H66 0.9500 . ?
C16 H16 0.9500 . ?
C44 Li2 2.445(3) . ?
C44 H44 1.0000 . ?
C86 O2 1.442(2) . ?
C86 C85 1.524(2) . ?
C86 H86A 0.9900 . ?
C86 H86B 0.9900 . ?
C19 C18 1.394(2) . ?
C19 H19 0.9500 . ?
C80 H80 0.9500 . ?
C65 H65 0.9500 . ?
C52 C53 1.391(2) . ?
C52 H52 0.9500 . ?
C67 H67 0.9500 . ?
C10 C11 1.387(2) . ?
C10 H10 0.9500 . ?
C13 C12 1.391(2) . ?
C13 H13 0.9500 . ?
C73 H73 0.9500 . ?
C36 C37 1.390(3) . ?
C36 C35 1.395(3) . ?
C36 C39 1.513(2) . ?
C61 H61 0.9500 . ?
C21 C22 1.395(2) . ?
C21 H21 0.9500 . ?
C37 H37 0.9500 . ?
C32 H32A 0.9800 . ?
C32 H32B 0.9800 . ?
C32 H32C 0.9800 . ?
C11 C12 1.385(2) . ?
C11 H11 0.9500 . ?
C18 H18 0.9500 . ?
C12 H12 0.9500 . ?
C23 C24 1.379(3) . ?
C23 C22 1.385(3) . ?
C23 H23 0.9500 . ?
C35 H35 0.9500 . ?
C75 H75A 0.9800 . ?
C75 H75B 0.9800 . ?
C75 H75C 0.9800 . ?
C6 C5 1.382(3) . ?
C6 H6 0.9500 . ?
C82 H82A 0.9800 . ?
C82 H82B 0.9800 . ?
C82 H82C 0.9800 . ?
C56 C55 1.393(2) . ?
C56 H56 0.9500 . ?
C4 C5 1.385(3) . ?
C4 H4 0.9500 . ?
C25 C24 1.388(2) . ?
C25 H25 0.9500 . ?
C24 H24 0.9500 . ?
C22 H22 0.9500 . ?
C5 H5 0.9500 . ?
C85 C84 1.521(2) . ?
C85 H85A 0.9900 . ?
C85 H85B 0.9900 . ?
C84 C83 1.510(3) . ?
C84 H84A 0.9900 . ?
C84 H84B 0.9900 . ?
C83 O2 1.433(2) . ?
C83 H83A 0.9900 . ?
C83 H83B 0.9900 . ?
C54 C55 1.383(3) . ?
C54 C53 1.387(3) . ?
C54 H54 0.9500 . ?
C55 H55 0.9500 . ?
C53 H53 0.9500 . ?
C42 C43 1.515(3) . ?
C42 C41 1.532(3) . ?
C42 H42A 0.9900 . ?
C42 H42B 0.9900 . ?
C40 O1 1.441(2) . ?
C40 C41 1.502(3) . ?
C40 H40A 0.9900 . ?
C40 H40B 0.9900 . ?
C41 H41A 0.9900 . ?
C41 H41B 0.9900 . ?
C39 H39A 0.9800 . ?
C39 H39B 0.9800 . ?
C39 H39C 0.9800 . ?
C43 O1 1.428(2) . ?
C43 H43A 0.9900 . ?
C43 H43B 0.9900 . ?
Li1 O1 1.902(3) . ?
Li1 N2 1.966(3) . ?
Li1 N1 1.967(3) . ?
Li2 O2 1.912(3) . ?
Li2 N4 1.958(3) . ?
Li2 N3 1.988(3) . ?

loop_
_geom_torsion_atom_site_label_1
_geom_torsion_atom_site_label_2
_geom_torsion_atom_site_label_3
_geom_torsion_atom_site_label_4
_geom_torsion
_geom_torsion_site_symmetry_1
_geom_torsion_site_symmetry_2
_geom_torsion_site_symmetry_3
_geom_torsion_site_symmetry_4
_geom_torsion_publ_flag
N4 P4 C45 C46 -174.45(11) . . . . ?
C44 P4 C45 C46 -52.34(14) . . . . ?
C51 P4 C45 C46 61.27(13) . . . . ?
Li2 P4 C45 C46 -124.71(13) . . . . ?
N4 P4 C45 C50 -1.14(14) . . . . ?
C44 P4 C45 C50 120.97(12) . . . . ?
C51 P4 C45 C50 -125.42(12) . . . . ?
Li2 P4 C45 C50 48.61(16) . . . . ?
N2 P2 C2 C3 -177.68(12) . . . . ?
C1 P2 C2 C3 -53.87(14) . . . . ?
C8 P2 C2 C3 58.81(13) . . . . ?
Li1 P2 C2 C3 -127.80(13) . . . . ?
N2 P2 C2 C7 -2.03(14) . . . . ?
C1 P2 C2 C7 121.78(13) . . . . ?
C8 P2 C2 C7 -125.54(12) . . . . ?
Li1 P2 C2 C7 47.85(16) . . . . ?
N1 P1 C20 C21 136.37(14) . . . . ?
C1 P1 C20 C21 -105.51(15) . . . . ?
C14 P1 C20 C21 12.98(16) . . . . ?
Li1 P1 C20 C21 -172.64(14) . . . . ?
N1 P1 C20 C25 -48.27(14) . . . . ?
C1 P1 C20 C25 69.85(13) . . . . ?
C14 P1 C20 C25 -171.66(12) . . . . ?
Li1 P1 C20 C25 2.72(16) . . . . ?
N3 P3 C57 C58 -177.54(11) . . . . ?
C44 P3 C57 C58 61.86(13) . . . . ?
C63 P3 C57 C58 -50.84(13) . . . . ?
Li2 P3 C57 C58 134.33(13) . . . . ?
N3 P3 C57 C62 11.05(14) . . . . ?
C44 P3 C57 C62 -109.54(13) . . . . ?
C63 P3 C57 C62 137.75(12) . . . . ?
Li2 P3 C57 C62 -37.08(18) . . . . ?
C30 C29 C28 C27 0.7(2) . . . . ?
C32 C29 C28 C27 -177.51(14) . . . . ?
C62 C57 C58 C59 -0.4(2) . . . . ?
P3 C57 C58 C59 -171.90(12) . . . . ?
N2 C26 C31 C30 -179.53(13) . . . . ?
C27 C26 C31 C30 0.8(2) . . . . ?
C46 C45 C50 C49 -0.2(2) . . . . ?
P4 C45 C50 C49 -173.60(11) . . . . ?
C29 C28 C27 C26 0.1(2) . . . . ?
N2 C26 C27 C28 179.50(14) . . . . ?
C31 C26 C27 C28 -0.8(2) . . . . ?
C71 C70 C69 N4 -176.56(14) . . . . ?
C71 C70 C69 C74 2.2(2) . . . . ?
C16 C15 C14 C19 -1.7(2) . . . . ?
C16 C15 C14 P1 -175.88(12) . . . . ?
N1 P1 C14 C19 -0.33(14) . . . . ?
C1 P1 C14 C19 -122.38(13) . . . . ?
C20 P1 C14 C19 125.62(13) . . . . ?
Li1 P1 C14 C19 -47.41(17) . . . . ?
N1 P1 C14 C15 173.71(11) . . . . ?
C1 P1 C14 C15 51.66(14) . . . . ?
C20 P1 C14 C15 -60.34(13) . . . . ?
Li1 P1 C14 C15 126.63(14) . . . . ?
N2 P2 C8 C9 -140.54(13) . . . . ?
C1 P2 C8 C9 100.98(14) . . . . ?
C2 P2 C8 C9 -17.64(15) . . . . ?
Li1 P2 C8 C9 168.67(13) . . . . ?
N2 P2 C8 C13 42.68(13) . . . . ?
C1 P2 C8 C13 -75.81(13) . . . . ?
C2 P2 C8 C13 165.58(11) . . . . ?
Li1 P2 C8 C13 -8.11(16) . . . . ?
N4 P4 C51 C52 -102.60(14) . . . . ?
C44 P4 C51 C52 139.36(14) . . . . ?
C45 P4 C51 C52 20.34(15) . . . . ?
Li2 P4 C51 C52 -154.22(13) . . . . ?
N4 P4 C51 C56 72.37(15) . . . . ?
C44 P4 C51 C56 -45.67(15) . . . . ?
C45 P4 C51 C56 -164.69(13) . . . . ?
Li2 P4 C51 C56 20.76(17) . . . . ?
N3 P3 C63 C64 -77.27(14) . . . . ?
C44 P3 C63 C64 40.38(14) . . . . ?
C57 P3 C63 C64 158.64(12) . . . . ?
Li2 P3 C63 C64 -25.20(15) . . . . ?
N3 P3 C63 C68 100.02(14) . . . . ?
C44 P3 C63 C68 -142.34(13) . . . . ?
C57 P3 C63 C68 -24.07(15) . . . . ?
Li2 P3 C63 C68 152.09(13) . . . . ?
C7 C2 C3 C4 2.5(2) . . . . ?
P2 C2 C3 C4 178.19(13) . . . . ?
N3 C76 C81 C80 175.12(15) . . . . ?
C77 C76 C81 C80 -2.6(2) . . . . ?
C50 C45 C46 C47 0.5(2) . . . . ?
P4 C45 C46 C47 173.87(12) . . . . ?
C64 C63 C68 C67 -1.2(2) . . . . ?
P3 C63 C68 C67 -178.49(13) . . . . ?
N1 P1 C1 P2 -56.11(12) . . . . ?
C14 P1 C1 P2 66.87(12) . . . . ?
C20 P1 C1 P2 -178.32(10) . . . . ?
Li1 P1 C1 P2 -63.16(12) . . . . ?
N1 P1 C1 Li1 7.05(9) . . . . ?
C14 P1 C1 Li1 130.03(9) . . . . ?
C20 P1 C1 Li1 -115.16(9) . . . . ?
N2 P2 C1 P1 65.30(12) . . . . ?
C2 P2 C1 P1 -59.02(13) . . . . ?
C8 P2 C1 P1 -174.88(10) . . . . ?
Li1 P2 C1 P1 63.42(12) . . . . ?
N2 P2 C1 Li1 1.88(9) . . . . ?
C2 P2 C1 Li1 -122.44(9) . . . . ?
C8 P2 C1 Li1 121.70(9) . . . . ?
C26 C31 C30 C29 0.0(2) . . . . ?
C28 C29 C30 C31 -0.7(2) . . . . ?
C32 C29 C30 C31 177.43(14) . . . . ?
C68 C63 C64 C65 1.2(2) . . . . ?
P3 C63 C64 C65 178.64(12) . . . . ?
C58 C57 C62 C61 -0.3(2) . . . . ?
P3 C57 C62 C61 171.17(12) . . . . ?
C57 C58 C59 C60 0.6(2) . . . . ?
C13 C8 C9 C10 1.8(2) . . . . ?
P2 C8 C9 C10 -174.88(12) . . . . ?
N4 C69 C74 C73 177.12(14) . . . . ?
C70 C69 C74 C73 -1.8(2) . . . . ?
C80 C79 C78 C77 -1.1(2) . . . . ?
C82 C79 C78 C77 179.61(15) . . . . ?
C69 C70 C71 C72 -1.1(2) . . . . ?
C3 C2 C7 C6 -1.0(2) . . . . ?
P2 C2 C7 C6 -176.69(12) . . . . ?
C45 C50 C49 C48 0.0(2) . . . . ?
C58 C59 C60 C61 -0.1(2) . . . . ?
N1 C33 C34 C35 -178.85(14) . . . . ?
C38 C33 C34 C35 0.0(2) . . . . ?
C45 C46 C47 C48 -0.5(2) . . . . ?
C50 C49 C48 C47 -0.1(2) . . . . ?
C46 C47 C48 C49 0.4(2) . . . . ?
C79 C78 C77 C76 -0.7(2) . . . . ?
N3 C76 C77 C78 -175.35(14) . . . . ?
C81 C76 C77 C78 2.6(2) . . . . ?
C70 C71 C72 C73 -0.7(2) . . . . ?
C70 C71 C72 C75 -179.20(15) . . . . ?
N1 C33 C38 C37 177.39(15) . . . . ?
C34 C33 C38 C37 -1.4(2) . . . . ?
C18 C17 C16 C15 -0.9(2) . . . . ?
C14 C15 C16 C17 2.0(2) . . . . ?
N3 P3 C44 P4 -56.49(12) . . . . ?
C57 P3 C44 P4 67.07(12) . . . . ?
C63 P3 C44 P4 179.64(10) . . . . ?
Li2 P3 C44 P4 -67.34(11) . . . . ?
N3 P3 C44 Li2 10.85(9) . . . . ?
C57 P3 C44 Li2 134.41(9) . . . . ?
C63 P3 C44 Li2 -113.02(9) . . . . ?
N4 P4 C44 P3 66.63(12) . . . . ?
C51 P4 C44 P3 -171.97(10) . . . . ?
C45 P4 C44 P3 -57.07(12) . . . . ?
Li2 P4 C44 P3 67.86(11) . . . . ?
N4 P4 C44 Li2 -1.23(9) . . . . ?
C51 P4 C44 Li2 120.17(9) . . . . ?
C45 P4 C44 Li2 -124.93(9) . . . . ?
C15 C14 C19 C18 0.3(2) . . . . ?
P1 C14 C19 C18 174.44(12) . . . . ?
C78 C79 C80 C81 1.1(2) . . . . ?
C82 C79 C80 C81 -179.68(15) . . . . ?
C76 C81 C80 C79 0.8(2) . . . . ?
C67 C66 C65 C64 -0.5(2) . . . . ?
C63 C64 C65 C66 -0.4(2) . . . . ?
C56 C51 C52 C53 0.6(2) . . . . ?
P4 C51 C52 C53 175.54(14) . . . . ?
C65 C66 C67 C68 0.5(3) . . . . ?
C63 C68 C67 C66 0.3(3) . . . . ?
C8 C9 C10 C11 0.2(3) . . . . ?
C9 C8 C13 C12 -2.2(2) . . . . ?
P2 C8 C13 C12 174.79(13) . . . . ?
C69 C74 C73 C72 0.1(2) . . . . ?
C71 C72 C73 C74 1.2(2) . . . . ?
C75 C72 C73 C74 179.68(15) . . . . ?
C59 C60 C61 C62 -0.6(2) . . . . ?
C57 C62 C61 C60 0.8(2) . . . . ?
C25 C20 C21 C22 -1.8(3) . . . . ?
P1 C20 C21 C22 173.46(14) . . . . ?
C33 C38 C37 C36 1.3(3) . . . . ?
C35 C36 C37 C38 0.2(3) . . . . ?
C39 C36 C37 C38 179.54(17) . . . . ?
C9 C10 C11 C12 -1.8(3) . . . . ?
C16 C17 C18 C19 -0.5(3) . . . . ?
C14 C19 C18 C17 0.8(2) . . . . ?
C10 C11 C12 C13 1.3(3) . . . . ?
C8 C13 C12 C11 0.6(3) . . . . ?
C33 C34 C35 C36 1.5(3) . . . . ?
C37 C36 C35 C34 -1.5(2) . . . . ?
C39 C36 C35 C34 179.08(17) . . . . ?
C2 C7 C6 C5 -0.9(2) . . . . ?
C52 C51 C56 C55 -1.5(3) . . . . ?
P4 C51 C56 C55 -176.69(15) . . . . ?
C2 C3 C4 C5 -2.0(3) . . . . ?
C21 C20 C25 C24 1.2(3) . . . . ?
P1 C20 C25 C24 -174.47(14) . . . . ?
C22 C23 C24 C25 -1.3(3) . . . . ?
C20 C25 C24 C23 0.3(3) . . . . ?
C24 C23 C22 C21 0.8(3) . . . . ?
C20 C21 C22 C23 0.8(3) . . . . ?
C7 C6 C5 C4 1.3(3) . . . . ?
C3 C4 C5 C6 0.1(3) . . . . ?
O2 C86 C85 C84 12.64(18) . . . . ?
C86 C85 C84 C83 -30.16(18) . . . . ?
C85 C84 C83 O2 37.52(18) . . . . ?
C53 C54 C55 C56 -0.2(3) . . . . ?
C51 C56 C55 C54 1.3(3) . . . . ?
C55 C54 C53 C52 -0.7(3) . . . . ?
C51 C52 C53 C54 0.5(3) . . . . ?
O1 C40 C41 C42 35.4(2) . . . . ?
C43 C42 C41 C40 -17.5(2) . . . . ?
C41 C42 C43 O1 -6.5(2) . . . . ?
C31 C26 N2 P2 172.37(11) . . . . ?
C27 C26 N2 P2 -8.0(2) . . . . ?
C31 C26 N2 Li1 -15.6(2) . . . . ?
C27 C26 N2 Li1 164.03(17) . . . . ?
C1 P2 N2 C26 172.10(12) . . . . ?
C2 P2 N2 C26 -63.11(13) . . . . ?
C8 P2 N2 C26 58.04(14) . . . . ?
Li1 P2 N2 C26 174.46(18) . . . . ?
C1 P2 N2 Li1 -2.36(12) . . . . ?
C2 P2 N2 Li1 122.43(11) . . . . ?
C8 P2 N2 Li1 -116.43(11) . . . . ?
C74 C69 N4 P4 -179.02(11) . . . . ?
C70 C69 N4 P4 -0.2(2) . . . . ?
C74 C69 N4 Li2 -15.0(2) . . . . ?
C70 C69 N4 Li2 163.73(16) . . . . ?
C44 P4 N4 C69 169.74(12) . . . . ?
C51 P4 N4 C69 54.19(15) . . . . ?
C45 P4 N4 C69 -65.97(14) . . . . ?
Li2 P4 N4 C69 168.22(18) . . . . ?
C44 P4 N4 Li2 1.52(11) . . . . ?
C51 P4 N4 Li2 -114.03(11) . . . . ?
C45 P4 N4 Li2 125.80(10) . . . . ?
C34 C33 N1 P1 -159.21(12) . . . . ?
C38 C33 N1 P1 22.0(2) . . . . ?
C34 C33 N1 Li1 35.8(2) . . . . ?
C38 C33 N1 Li1 -142.90(18) . . . . ?
C1 P1 N1 C33 -177.65(12) . . . . ?
C14 P1 N1 C33 58.36(14) . . . . ?
C20 P1 N1 C33 -63.17(15) . . . . ?
Li1 P1 N1 C33 -168.75(18) . . . . ?
C1 P1 N1 Li1 -8.90(12) . . . . ?
C14 P1 N1 Li1 -132.90(10) . . . . ?
C20 P1 N1 Li1 105.58(11) . . . . ?
C84 C83 O2 C86 -30.74(19) . . . . ?
C84 C83 O2 Li2 174.30(15) . . . . ?
C85 C86 O2 C83 11.19(18) . . . . ?
C85 C86 O2 Li2 167.93(14) . . . . ?
C77 C76 N3 P3 -173.18(11) . . . . ?
C81 C76 N3 P3 9.1(2) . . . . ?
C77 C76 N3 Li2 28.4(2) . . . . ?
C81 C76 N3 Li2 -149.32(16) . . . . ?
C44 P3 N3 C76 -176.54(13) . . . . ?
C57 P3 N3 C76 59.74(15) . . . . ?
C63 P3 N3 C76 -60.22(16) . . . . ?
Li2 P3 N3 C76 -163.24(19) . . . . ?
C44 P3 N3 Li2 -13.30(11) . . . . ?
C57 P3 N3 Li2 -137.03(10) . . . . ?
C63 P3 N3 Li2 103.02(11) . . . . ?
C42 C43 O1 C40 29.4(2) . . . . ?
C42 C43 O1 Li1 -149.99(19) . . . . ?
C41 C40 O1 C43 -40.8(2) . . . . ?
C41 C40 O1 Li1 138.64(18) . . . . ?
